data_7707165
loop_
_publ_author_name
'Zeng, Min'
'Hu, Kong-Qiu'
'Liu, Cai-Ming'
'Kou, Hui-Zhong'

_publ_section_title
;
 Heterotrimetallic Ni<sub>2</sub>Ln<sub>2</sub>Fe<sub>3</sub> chain
 complexes based on [Fe(1-CH<sub>3</sub>im)(CN)<sub>5</sub>]<sup>2</sup>.
;
_journal_issue 19
_journal_name_full 'Dalton transactions (Cambridge, England : 2003)'
_journal_page_first 6427
_journal_page_last 6431
_journal_paper_doi 10.1039/d1dt00693b
_journal_volume 50
_journal_year 2021
_chemical_formula_moiety 'C80 H95 Fe3 Gd2 N30 Ni2 O14, 4[C3H7NO], 15[H2O]'
_chemical_formula_sum 'C92 H153 Fe3 Gd2 N34 Ni2 O33'
_chemical_formula_weight 2862.94
_space_group_crystal_system monoclinic
_space_group_IT_number 15
_space_group_name_Hall '-C 2yc'
_space_group_name_H-M_alt 'C 1 2/c 1'
_atom_sites_solution_hydrogens geom
_audit_creation_date 2021-04-09
_audit_creation_method
;
Olex2 1.2
(compiled 2018.05.29 svn.r3508 for OlexSys, GUI svn.r5506)
;
_audit_update_record
;
2021-04-09 deposited with the CCDC.	2021-04-20 downloaded from the CCDC.
;
_cell_angle_alpha 90
_cell_angle_beta 101.425(2)
_cell_angle_gamma 90
_cell_formula_units_Z 4
_cell_length_a 26.933(3)
_cell_length_b 13.0976(15)
_cell_length_c 39.297(5)
_cell_measurement_reflns_used 21600
_cell_measurement_temperature 153(2)
_cell_measurement_theta_max 2.2460
_cell_measurement_theta_min 29.1313
_cell_volume 13588(3)
_computing_cell_refinement 'CrystalClear (Rigaku Inc., 2008)'
_computing_data_collection 'CrystalClear (Rigaku Inc., 2008)'
_computing_data_reduction 'CrystalClear (Rigaku Inc., 2008)'
_computing_molecular_graphics 'Olex2 (Dolomanov et al., 2009)'
_computing_publication_material 'Olex2 (Dolomanov et al., 2009)'
_computing_structure_refinement 'ShelXL (Sheldrick, 2015)'
_diffrn_ambient_temperature 153.15
_diffrn_detector_area_resol_mean 28.5714
_diffrn_measured_fraction_theta_full 0.995
_diffrn_measured_fraction_theta_max 0.995
_diffrn_measurement_device_type 'Saturn724+ (2x2 bin mode)'
_diffrn_measurement_method dtprofit.ref
_diffrn_radiation_type MoK\a
_diffrn_radiation_wavelength 0.71073
_diffrn_reflns_av_R_equivalents 0.0476
_diffrn_reflns_av_unetI/netI 0.0487
_diffrn_reflns_Laue_measured_fraction_full 0.995
_diffrn_reflns_Laue_measured_fraction_max 0.995
_diffrn_reflns_limit_h_max 32
_diffrn_reflns_limit_h_min -32
_diffrn_reflns_limit_k_max 15
_diffrn_reflns_limit_k_min -15
_diffrn_reflns_limit_l_max 46
_diffrn_reflns_limit_l_min -46
_diffrn_reflns_number 58390
_diffrn_reflns_point_group_measured_fraction_full 0.995
_diffrn_reflns_point_group_measured_fraction_max 0.995
_diffrn_reflns_theta_full 25.000
_diffrn_reflns_theta_max 25.000
_diffrn_reflns_theta_min 2.246
_diffrn_source 'Rotating Anode'
_exptl_absorpt_coefficient_mu 1.622
_exptl_absorpt_correction_T_max 1.0000
_exptl_absorpt_correction_T_min 0.8315
_exptl_absorpt_correction_type multi-scan
_exptl_crystal_colour brown
_exptl_crystal_density_diffrn 1.400
_exptl_crystal_description platelet
_exptl_crystal_F_000 5876
_exptl_crystal_preparation 'Magnetic properties'
_exptl_crystal_size_max 0.37
_exptl_crystal_size_mid 0.14
_exptl_crystal_size_min 0.08
_refine_diff_density_max 1.312
_refine_diff_density_min -1.009
_refine_diff_density_rms 0.155
_refine_ls_extinction_coef 0.00036(5)
_refine_ls_extinction_expression Fc^*^=kFc[1+0.001xFc^2^\l^3^/sin(2\q)]^-1/4^
_refine_ls_extinction_method 'SHELXL-2018/3 (Sheldrick 2018)'
_refine_ls_goodness_of_fit_ref 1.190
_refine_ls_hydrogen_treatment constr
_refine_ls_matrix_type full
_refine_ls_number_parameters 703
_refine_ls_number_reflns 11917
_refine_ls_number_restraints 186
_refine_ls_restrained_S_all 1.185
_refine_ls_R_factor_all 0.0949
_refine_ls_R_factor_gt 0.0931
_refine_ls_shift/su_max 0.001
_refine_ls_shift/su_mean 0.000
_refine_ls_structure_factor_coef Fsqd
_refine_ls_weighting_details 'w=1/[\s^2^(Fo^2^)+(0.0346P)^2^+386.6927P] where P=(Fo^2^+2Fc^2^)/3'
_refine_ls_weighting_scheme calc
_refine_ls_wR_factor_gt 0.2067
_refine_ls_wR_factor_ref 0.2076
_reflns_Friedel_coverage 0.000
_reflns_number_gt 11446
_reflns_number_total 11917
_reflns_threshold_expression 'I > 2\s(I)'
_cod_data_source_file d1dt00693b2.cif
_cod_data_source_block 1
_cod_depositor_comments
;
The following automatic conversions were performed:

data item '_exptl_absorpt_correction_type' value 'Multi-scan' was
changed to 'multi-scan' in accordance with the
/home/data/users/saulius/crontab/automatic-downloads/rss-feeds/RSC/lib/dictionaries/cif_core.dic
dictionary named 'cif_core.dic' version 2.4.2 last updated on
2011-04-26.

Automatic conversion script
Id: cif_fix_values 7556 2019-12-06 15:28:31Z antanas 

 Adding full bibliography for 7707165--7707166.cif.
;
_cod_database_code 7707165
_shelx_shelxl_version_number 2018/3
_shelx_space_group_comment
;
The symmetry employed for this shelxl refinement is uniquely defined
by the following loop, which should always be used as a source of
symmetry information in preference to the above space-group names.
They are only intended as comments.
;
_shelx_estimated_absorpt_t_max 0.842
_shelx_estimated_absorpt_t_min 0.687
_olex2_refinement_description
;
1. Fixed Uiso
 At 1.2 times of:
  All C(H) groups, All C(H,H) groups
 At 1.5 times of:
  All C(H,H,H) groups
2. Shared sites
{O7, O1W}
{C2, C2A}
{C8, C8A}
3. Restrained distances
 N14-C30 = C30-N17 = N17-C43 = C43-C42 = C42-N14
 1.36 with sigma of 0.01
 N17-C40
 1.42 with sigma of 0.02
 C40-C43 = C40-C30
 2.5 with sigma of 0.02
 Fe2-C41 = Fe2-C47 = Fe2-C31
 1.95 with sigma of 0.02
 Fe2-N19 = Fe2-N16 = Fe2-N13
 3.1 with sigma of 0.02
4. Restrained planarity
 N14, N17, C30, C42, C43, C40
 with sigma of 0.1
5. Uiso/Uaniso restraints and constraints
Uanis(C42) \\sim Ueq, Uanis(C43) \\sim Ueq, Uanis(C40) \\sim Ueq, Uanis(C53)
\\sim Ueq, Uanis(N16) \\sim Ueq: with sigma of 0.05 and sigma for terminal
atoms of 0.01
Uanis(C54) \\sim Ueq, Uanis(C7A) \\sim Ueq: with sigma of 0.005 and sigma for
terminal atoms of 0.01
Uanis(O7) = Uanis(O1W)
Uanis(C2) = Uanis(C2A)
Uanis(C8) = Uanis(C8A)
6. Rigid body (RIGU) restrains
 O7, N21, C52, C53, C54
 with sigma for 1-2 distances of 0.001 and sigma for 1-3 distances of 0.001
 Fe2, C9, C30, C31, C40, C41, C42, C43, C47, N10, N13, N14, N16, N17, N19
 with sigma for 1-2 distances of 0.001 and sigma for 1-3 distances of 0.001
7. Others
 Sof(C36A)=Sof(H36A)=Sof(C37A)=Sof(H37D)=Sof(H37E)=Sof(H37F)=Sof(C38A)=
 Sof(H38D)=Sof(H38E)=Sof(H38F)=1-FVAR(1)
 Sof(C36)=Sof(H36)=Sof(C37)=Sof(H37A)=Sof(H37B)=Sof(H37C)=Sof(C38)=Sof(H38A)=
 Sof(H38B)=Sof(H38C)=FVAR(1)
 Sof(C2A)=Sof(H2AA)=Sof(H2AB)=Sof(C8A)=Sof(H8AA)=Sof(H8AB)=Sof(C7A)=Sof(H7AA)=
 Sof(H7AB)=1-FVAR(2)
 Sof(C2)=Sof(H2A)=Sof(H2B)=Sof(C7)=Sof(H7A)=Sof(H7B)=Sof(C8)=Sof(H8A)=Sof(H8B)=
 FVAR(2)
 Fixed Sof: C30(0.5) H30(0.5) C31(0.5) C40(0.5) H40A(0.5) H40B(0.5) H40C(0.5)
 C41(0.5) C42(0.5) H42(0.5) C43(0.5) H43(0.5) C47(0.5) N13(0.5) N14(0.5)
 N16(0.5) N17(0.5) N19(0.5) O1W(0.5) O7(0.5) N21(0.5) C52(0.5) H52(0.5)
 C53(0.5) H53A(0.5) H53B(0.5) H53C(0.5) C54(0.5) H54A(0.5) H54B(0.5) H54C(0.5)
8.a Secondary CH2 refined with riding coordinates:
 C2(H2A,H2B), C7(H7A,H7B), C8(H8A,H8B), C2A(H2AA,H2AB), C8A(H8AA,H8AB),
 C7A(H7AA,H7AB)
8.b Me refined with riding coordinates:
 C32(H32A,H32B,H32C), C33(H33A,H33B,H33C), C34(H34A,H34B,H34C), C35(H35A,H35B,
 H35C), C37(H37A,H37B,H37C), C38(H38A,H38B,H38C), C37A(H37D,H37E,H37F),
 C38A(H38D,H38E,H38F), C40(H40A,H40B,H40C), C53(H53A,H53B,H53C), C54(H54A,H54B,
 H54C)
8.c Aromatic/amide H refined with riding coordinates:
 C1(H1), C3(H3), C5(H5), C6(H6), C10(H10), C11(H11), C12(H12), C13(H13),
 C16(H16), C17(H17), C23(H23), C25(H25), C30(H30), C36(H36), C36A(H36A),
 C42(H42), C43(H43), C52(H52)
8.d Idealised Me refined as rotating group:
 C4(H4A,H4B,H4C)
;
_olex2_submission_special_instructions 'No special instructions were received'

loop_
_space_group_symop_operation_xyz
'x, y, z'
'-x, y, -z+1/2'
'x+1/2, y+1/2, z'
'-x+1/2, y+1/2, -z+1/2'
'-x, -y, -z'
'x, -y, z-1/2'
'-x+1/2, -y+1/2, -z'
'x+1/2, -y+1/2, z-1/2'

loop_
_atom_site_label
_atom_site_type_symbol
_atom_site_fract_x
_atom_site_fract_y
_atom_site_fract_z
_atom_site_U_iso_or_equiv
_atom_site_adp_type
_atom_site_occupancy
_atom_site_site_symmetry_order
_atom_site_calc_flag
_atom_site_refinement_flags_posn
_atom_site_refinement_flags_adp
_atom_site_refinement_flags_occupancy
_atom_site_disorder_assembly
_atom_site_disorder_group
Gd1 Gd -0.11379(2) 1.54166(4) 0.40147(2) 0.04003(19) Uani 1 1 d . . . . .
Ni1 Ni -0.00344(4) 1.61983(10) 0.37770(3) 0.0398(3) Uani 1 1 d . . . . .
Fe1 Fe 0.08744(5) 1.74601(10) 0.49422(4) 0.0376(3) Uani 1 1 d . . . . .
Fe2 Fe 0.000000 1.5903(2) 0.250000 0.0591(6) Uani 1 2 d DS TU P . .
C1 C -0.1122(5) 1.9767(9) 0.3982(4) 0.070(4) Uani 1 1 d . . . . .
H1 H -0.120827 2.044929 0.402806 0.084 Uiso 1 1 calc R . . . .
C3 C -0.0083(5) 1.1946(9) 0.3613(4) 0.079(4) Uani 1 1 d . . . . .
H3 H 0.000054 1.125410 0.357831 0.095 Uiso 1 1 calc R . . . .
C4 C -0.1556(4) 1.2898(10) 0.3705(4) 0.064(3) Uani 1 1 d . . . . .
H4A H -0.158261 1.255654 0.347965 0.096 Uiso 1 1 calc GR . . . .
H4B H -0.186665 1.328502 0.370657 0.096 Uiso 1 1 calc GR . . . .
H4C H -0.150900 1.238503 0.388980 0.096 Uiso 1 1 calc GR . . . .
C5 C -0.1469(4) 1.8976(10) 0.3977(4) 0.066(3) Uani 1 1 d . . . . .
H5 H -0.180374 1.911180 0.400787 0.079 Uiso 1 1 calc R . . . .
C6 C 0.0227(4) 1.8383(10) 0.5403(3) 0.058(3) Uani 1 1 d . . . . .
H6 H 0.046746 1.825232 0.560984 0.070 Uiso 1 1 calc R . . . .
C9 C -0.0168(4) 1.5963(9) 0.2956(3) 0.054(2) Uani 1 1 d . U . . .
C10 C -0.0236(4) 1.8817(11) 0.5387(3) 0.065(3) Uani 1 1 d . . . . .
H10 H -0.037257 1.906876 0.557632 0.078 Uiso 1 1 calc R . . . .
C11 C 0.0276(4) 1.2670(9) 0.3639(4) 0.062(3) Uani 1 1 d . . . . .
H11 H 0.060171 1.248960 0.359924 0.074 Uiso 1 1 calc R . . . .
C12 C 0.0616(4) 1.4400(8) 0.3731(3) 0.047(2) Uani 1 1 d . . . . .
H12 H 0.093355 1.411114 0.371475 0.056 Uiso 1 1 calc R . . . .
C13 C -0.0581(4) 1.2202(8) 0.3639(3) 0.056(3) Uani 1 1 d . . . . .
H13 H -0.084692 1.171283 0.359915 0.067 Uiso 1 1 calc R . . . .
C14 C -0.0666(4) 1.3204(8) 0.3724(3) 0.047(2) Uani 1 1 d . . . . .
C15 C -0.1317(4) 1.7996(8) 0.3928(3) 0.045(2) Uani 1 1 d . . . . .
C16 C 0.0013(4) 1.8411(8) 0.3775(3) 0.049(3) Uani 1 1 d . . . . .
H16 H 0.019603 1.902383 0.376081 0.058 Uiso 1 1 calc R . . . .
C17 C -0.0649(5) 1.9534(9) 0.3919(3) 0.062(3) Uani 1 1 d . . . . .
H17 H -0.041615 2.007856 0.391729 0.075 Uiso 1 1 calc R . . . .
C18 C -0.0289(4) 1.3978(7) 0.3762(2) 0.037(2) Uani 1 1 d . . . . .
C19 C -0.0830(4) 1.7740(7) 0.3866(3) 0.038(2) Uani 1 1 d . . . . .
C20 C 0.0187(4) 1.3658(7) 0.3720(3) 0.051(3) Uani 1 1 d . . . . .
C21 C 0.0941(3) 1.8523(8) 0.4604(3) 0.042(2) Uani 1 1 d . . . . .
C22 C 0.1372(4) 1.8149(8) 0.5289(3) 0.046(2) Uani 1 1 d . . . . .
C23 C -0.0134(3) 1.8453(7) 0.4868(3) 0.041(2) Uani 1 1 d . . . . .
H23 H -0.019602 1.840525 0.462151 0.049 Uiso 1 1 calc R . . . .
C24 C -0.0492(4) 1.8554(8) 0.3857(3) 0.046(2) Uani 1 1 d . . . . .
C25 C -0.2096(4) 1.4378(10) 0.4334(3) 0.061(3) Uani 1 1 d . . . . .
H25 H -0.189392 1.425131 0.455726 0.074 Uiso 1 1 calc R . . . .
C26 C 0.0435(4) 1.6754(8) 0.4562(3) 0.040(2) Uani 1 1 d . . . . .
C27 C 0.0846(3) 1.6417(7) 0.5291(3) 0.039(2) Uani 1 1 d . . . . .
C29 C 0.1408(4) 1.6672(8) 0.4810(3) 0.044(2) Uani 1 1 d . . . . .
C30 C 0.0437(9) 1.3885(16) 0.2333(6) 0.091(8) Uani 0.5 1 d D U . A -1
H30 H 0.028750 1.392646 0.209327 0.109 Uiso 0.5 1 calc R . . A -1
C31 C 0.0660(7) 1.652(2) 0.2676(5) 0.062(4) Uani 0.5 1 d D U . B -1
C32 C -0.0974(4) 1.9151(9) 0.4907(4) 0.065(3) Uani 1 1 d . . . . .
H32A H -0.113226 1.938365 0.509770 0.097 Uiso 1 1 calc R . . . .
H32B H -0.096626 1.971515 0.474447 0.097 Uiso 1 1 calc R . . . .
H32C H -0.116988 1.858314 0.478597 0.097 Uiso 1 1 calc R . . . .
C33 C -0.2725(5) 1.3245(12) 0.4506(4) 0.098(6) Uani 1 1 d . . . . .
H33A H -0.307347 1.304847 0.440374 0.146 Uiso 1 1 calc R . . . .
H33B H -0.250845 1.263637 0.453434 0.146 Uiso 1 1 calc R . . . .
H33C H -0.271517 1.356274 0.473261 0.146 Uiso 1 1 calc R . . . .
C34 C -0.2878(5) 1.4199(12) 0.3949(5) 0.096(6) Uani 1 1 d . . . . .
H34A H -0.319925 1.384033 0.394107 0.144 Uiso 1 1 calc R . . . .
H34B H -0.294000 1.493598 0.392982 0.144 Uiso 1 1 calc R . . . .
H34C H -0.272456 1.397008 0.375595 0.144 Uiso 1 1 calc R . . . .
C35 C -0.2134(4) 1.7268(11) 0.3950(5) 0.094(5) Uani 1 1 d . . . . .
H35A H -0.230336 1.660378 0.394249 0.141 Uiso 1 1 calc R . . . .
H35B H -0.214589 1.760735 0.417068 0.141 Uiso 1 1 calc R . . . .
H35C H -0.230602 1.769236 0.375719 0.141 Uiso 1 1 calc R . . . .
C36 C -0.0750(7) 1.6215(13) 0.4829(5) 0.040(5) Uani 0.525(17) 1 d . . . C 1
H36 H -0.039520 1.609317 0.486652 0.048 Uiso 0.525(17) 1 calc R . . C 1
C37 C -0.1503(9) 1.644(2) 0.5058(7) 0.072(8) Uani 0.525(17) 1 d . . . C 1
H37A H -0.160382 1.643589 0.528426 0.108 Uiso 0.525(17) 1 calc R . . C 1
H37B H -0.157693 1.711619 0.495012 0.108 Uiso 0.525(17) 1 calc R . . C 1
H37C H -0.169219 1.591926 0.490803 0.108 Uiso 0.525(17) 1 calc R . . C 1
C38 C -0.0701(10) 1.607(2) 0.5446(6) 0.073(8) Uani 0.525(17) 1 d . . . C 1
H38A H -0.092962 1.611994 0.561105 0.110 Uiso 0.525(17) 1 calc R . . C 1
H38B H -0.055078 1.538461 0.545998 0.110 Uiso 0.525(17) 1 calc R . . C 1
H38C H -0.043194 1.657987 0.550379 0.110 Uiso 0.525(17) 1 calc R . . C 1
C36A C -0.1217(9) 1.6343(17) 0.4798(7) 0.054(7) Uani 0.475(17) 1 d . . . C 2
H36A H -0.157437 1.642064 0.475713 0.065 Uiso 0.475(17) 1 calc R . . C 2
C37A C -0.1261(10) 1.632(2) 0.5403(8) 0.067(8) Uani 0.475(17) 1 d . . . C 2
H37D H -0.102192 1.623048 0.562324 0.101 Uiso 0.475(17) 1 calc R . . C 2
H37E H -0.141901 1.699976 0.539921 0.101 Uiso 0.475(17) 1 calc R . . C 2
H37F H -0.152319 1.579629 0.537770 0.101 Uiso 0.475(17) 1 calc R . . C 2
C38A C -0.0446(8) 1.6064(13) 0.5219(7) 0.045(6) Uani 0.475(17) 1 d . . . C 2
H38D H -0.036677 1.602002 0.547275 0.068 Uiso 0.475(17) 1 calc R . . C 2
H38E H -0.035294 1.542136 0.511974 0.068 Uiso 0.475(17) 1 calc R . . C 2
H38F H -0.025415 1.662654 0.514271 0.068 Uiso 0.475(17) 1 calc R . . C 2
C40 C 0.0928(12) 1.232(2) 0.2291(7) 0.102(7) Uani 0.5 1 d D U . A -1
H40A H 0.112837 1.184364 0.245573 0.154 Uiso 0.5 1 calc R . . A -1
H40B H 0.064850 1.194882 0.214422 0.154 Uiso 0.5 1 calc R . . A -1
H40C H 0.114425 1.262247 0.214428 0.154 Uiso 0.5 1 calc R . . A -1
C41 C -0.0300(11) 1.7234(16) 0.2381(7) 0.076(5) Uani 0.5 1 d D U . B -1
C42 C 0.0663(12) 1.421(2) 0.2855(7) 0.097(10) Uani 0.5 1 d D U . A -1
H42 H 0.071243 1.455294 0.307206 0.116 Uiso 0.5 1 calc R . . A -1
C43 C 0.0879(12) 1.329(2) 0.2819(6) 0.097(9) Uani 0.5 1 d D U . A -1
H43 H 0.108219 1.288342 0.299371 0.116 Uiso 0.5 1 calc R . . A -1
C47 C -0.0612(9) 1.525(2) 0.2247(6) 0.080(5) Uani 0.5 1 d D U . B -1
N1 N 0.0197(3) 1.6405(6) 0.4318(2) 0.0424(19) Uani 1 1 d . . . . .
N2 N 0.1676(3) 1.8560(7) 0.5498(3) 0.053(2) Uani 1 1 d . . . . .
N3 N 0.0974(3) 1.9152(8) 0.4409(3) 0.058(2) Uani 1 1 d . . . . .
N4 N 0.1727(3) 1.6168(7) 0.4737(3) 0.056(2) Uani 1 1 d . . . . .
N5 N 0.0862(3) 1.5825(6) 0.5515(2) 0.045(2) Uani 1 1 d . . . . .
N6 N 0.0295(3) 1.8162(5) 0.5074(2) 0.0348(17) Uani 1 1 d . . . . .
N7 N -0.0463(3) 1.8816(7) 0.5046(2) 0.046(2) Uani 1 1 d . . . . .
N8 N 0.0238(3) 1.7616(7) 0.3723(2) 0.047(2) Uani 1 1 d . . . . .
N9 N 0.0606(3) 1.5362(7) 0.3760(2) 0.046(2) Uani 1 1 d . . . . .
N10 N -0.0230(3) 1.6025(7) 0.3233(2) 0.052(2) Uani 1 1 d . U . . .
N11 N -0.0979(3) 1.6244(6) 0.5103(2) 0.047(2) Uani 1 1 d . . . . .
N13 N 0.1043(7) 1.691(2) 0.2797(6) 0.088(7) Uani 0.5 1 d D U . B -1
N14 N 0.0371(8) 1.4618(16) 0.2564(5) 0.076(4) Uani 0.5 1 d D U . A -1
N15 N -0.2538(3) 1.3979(8) 0.4274(3) 0.063(3) Uani 1 1 d . . . . .
N16 N -0.0464(11) 1.8035(16) 0.2328(8) 0.108(7) Uani 0.5 1 d D U . . .
N17 N 0.0734(9) 1.3084(17) 0.2471(5) 0.109(9) Uani 0.5 1 d D U . A -1
N19 N -0.0983(12) 1.489(4) 0.2110(7) 0.16(2) Uani 0.5 1 d D U . B -1
O1 O -0.0723(2) 1.6774(5) 0.38179(18) 0.0443(16) Uani 1 1 d . . . . .
O2 O -0.0418(2) 1.4898(5) 0.38481(17) 0.0406(15) Uani 1 1 d . . . . .
O3 O -0.1133(2) 1.3577(5) 0.37591(18) 0.0423(16) Uani 1 1 d . . . . .
O4 O -0.1618(2) 1.7122(5) 0.3922(2) 0.0515(19) Uani 1 1 d . . . . .
O5 O -0.1909(2) 1.4894(6) 0.4142(2) 0.0527(19) Uani 1 1 d . . . . .
O6 O -0.0986(3) 1.6343(6) 0.45307(19) 0.0518(18) Uani 1 1 d . . . . .
O1W O -0.1632(3) 1.5380(6) 0.3447(2) 0.065(2) Uani 0.5 1 d . . . D 5
O7 O -0.1632(3) 1.5380(6) 0.3447(2) 0.065(2) Uani 0.5 1 d . U . D 6
N21 N -0.1899(11) 1.537(3) 0.2895(7) 0.114(9) Uani 0.5 1 d . U . D 6
C52 C -0.1559(14) 1.538(3) 0.3162(9) 0.100(9) Uani 0.5 1 d . U . D 6
H52 H -0.121720 1.538889 0.313245 0.120 Uiso 0.5 1 calc R . . D 6
C53 C -0.1778(14) 1.518(3) 0.2534(9) 0.112(7) Uani 0.5 1 d . U . D 6
H53A H -0.209167 1.520016 0.235902 0.168 Uiso 0.5 1 calc R . . D 6
H53B H -0.154816 1.571875 0.248432 0.168 Uiso 0.5 1 calc R . . D 6
H53C H -0.161511 1.451552 0.252993 0.168 Uiso 0.5 1 calc R . . D 6
C54 C -0.2456(13) 1.514(3) 0.2845(10) 0.110(7) Uani 0.5 1 d . U . D 6
H54A H -0.261258 1.519526 0.259895 0.165 Uiso 0.5 1 calc R . . D 6
H54B H -0.250292 1.443952 0.292523 0.165 Uiso 0.5 1 calc R . . D 6
H54C H -0.261561 1.562142 0.298019 0.165 Uiso 0.5 1 calc R . . D 6
C2 C 0.1091(4) 1.5880(9) 0.3744(4) 0.063(3) Uani 0.74(3) 1 d . . . E 6
H2A H 0.116287 1.578884 0.350820 0.076 Uiso 0.74(3) 1 calc R . . E 6
H2B H 0.136745 1.554441 0.390996 0.076 Uiso 0.74(3) 1 calc R . . E 6
C7 C 0.1096(5) 1.6994(11) 0.3824(5) 0.056(6) Uani 0.74(3) 1 d . . . E 6
H7A H 0.106443 1.704783 0.407019 0.067 Uiso 0.74(3) 1 calc R . . E 6
H7B H 0.144071 1.723895 0.381357 0.067 Uiso 0.74(3) 1 calc R . . E 6
C8 C 0.0744(4) 1.7745(11) 0.3634(3) 0.066(3) Uani 0.74(3) 1 d . . . E 6
H8A H 0.071829 1.765094 0.338082 0.079 Uiso 0.74(3) 1 calc R . . E 6
H8B H 0.087114 1.844385 0.369523 0.079 Uiso 0.74(3) 1 calc R . . E 6
C2A C 0.1091(4) 1.5880(9) 0.3744(4) 0.063(3) Uani 0.26(3) 1 d . . . E 7
H2AA H 0.128051 1.599543 0.398373 0.076 Uiso 0.26(3) 1 calc R . . E 7
H2AB H 0.129719 1.541956 0.362779 0.076 Uiso 0.26(3) 1 calc R . . E 7
C8A C 0.0744(4) 1.7745(11) 0.3634(3) 0.066(3) Uani 0.26(3) 1 d . . . E 7
H8AA H 0.070032 1.819130 0.342645 0.079 Uiso 0.26(3) 1 calc R . . E 7
H8AB H 0.095695 1.812518 0.382677 0.079 Uiso 0.26(3) 1 calc R . . E 7
C7A C 0.1036(11) 1.685(2) 0.3563(9) 0.024(9) Uani 0.26(3) 1 d . U . E 7
H7AA H 0.090275 1.667364 0.331625 0.028 Uiso 0.26(3) 1 calc R . . E 7
H7AB H 0.138529 1.709737 0.357379 0.028 Uiso 0.26(3) 1 calc R . . E 7

loop_
_atom_site_aniso_label
_atom_site_aniso_U_11
_atom_site_aniso_U_22
_atom_site_aniso_U_33
_atom_site_aniso_U_23
_atom_site_aniso_U_13
_atom_site_aniso_U_12
Gd1 0.0282(3) 0.0417(3) 0.0518(3) 0.0129(2) 0.01185(19) -0.0024(2)
Ni1 0.0324(6) 0.0399(7) 0.0506(7) 0.0055(6) 0.0167(5) -0.0052(5)
Fe1 0.0285(7) 0.0356(7) 0.0511(8) 0.0102(6) 0.0135(6) 0.0035(6)
Fe2 0.0670(15) 0.0563(14) 0.0518(13) 0.000 0.0064(11) 0.000
C1 0.069(8) 0.044(7) 0.098(10) 0.019(7) 0.022(7) 0.013(6)
C3 0.076(9) 0.031(6) 0.145(14) 0.002(7) 0.057(9) 0.015(6)
C4 0.034(6) 0.063(8) 0.096(9) -0.010(7) 0.015(6) -0.006(5)
C5 0.036(6) 0.059(8) 0.104(10) 0.017(7) 0.017(6) 0.016(5)
C6 0.035(6) 0.077(8) 0.061(7) -0.005(6) 0.006(5) 0.015(6)
C9 0.057(6) 0.046(6) 0.057(4) 0.002(3) 0.006(4) -0.017(5)
C10 0.051(7) 0.086(9) 0.062(7) 0.005(7) 0.022(6) 0.030(7)
C11 0.045(6) 0.043(6) 0.105(10) -0.018(6) 0.034(6) -0.009(5)
C12 0.043(6) 0.040(6) 0.062(7) -0.003(5) 0.022(5) 0.002(5)
C13 0.060(7) 0.038(6) 0.073(8) -0.011(5) 0.020(6) -0.013(5)
C14 0.040(5) 0.041(6) 0.062(6) -0.017(5) 0.014(5) -0.008(5)
C15 0.031(5) 0.047(6) 0.059(6) 0.020(5) 0.010(4) 0.000(4)
C16 0.053(6) 0.035(6) 0.059(6) 0.003(5) 0.013(5) -0.024(5)
C17 0.064(7) 0.033(6) 0.088(9) 0.008(6) 0.008(6) -0.021(6)
C18 0.043(5) 0.029(5) 0.040(5) 0.002(4) 0.015(4) 0.012(4)
C19 0.040(5) 0.027(5) 0.050(5) 0.004(4) 0.013(4) 0.000(4)
C20 0.071(7) 0.025(5) 0.056(6) -0.006(4) 0.012(5) 0.009(5)
C21 0.033(5) 0.037(5) 0.062(6) 0.005(5) 0.023(4) 0.006(4)
C22 0.034(5) 0.032(5) 0.075(7) 0.014(5) 0.018(5) 0.003(4)
C23 0.033(5) 0.038(5) 0.049(5) 0.008(4) 0.004(4) 0.013(4)
C24 0.042(6) 0.043(6) 0.052(6) 0.014(5) 0.006(5) -0.001(5)
C25 0.041(6) 0.080(9) 0.067(7) -0.015(6) 0.019(5) -0.031(6)
C26 0.032(5) 0.039(5) 0.052(6) 0.014(5) 0.020(4) 0.002(4)
C27 0.022(4) 0.036(5) 0.058(6) -0.001(5) 0.009(4) -0.001(4)
C29 0.038(5) 0.041(6) 0.055(6) 0.012(5) 0.015(4) -0.002(5)
C30 0.115(18) 0.086(10) 0.074(7) 0.003(7) 0.027(8) 0.015(11)
C31 0.077(7) 0.077(9) 0.037(9) -0.007(8) 0.027(6) 0.003(6)
C32 0.029(5) 0.051(7) 0.113(10) -0.012(7) 0.009(6) 0.005(5)
C33 0.049(7) 0.109(12) 0.140(14) 0.079(11) 0.029(8) 0.000(8)
C34 0.036(7) 0.075(10) 0.164(16) 0.010(10) -0.015(8) -0.015(6)
C35 0.034(6) 0.065(9) 0.191(18) 0.010(10) 0.039(9) 0.013(6)
C36 0.034(10) 0.020(8) 0.070(14) 0.010(8) 0.019(9) -0.004(7)
C37 0.053(14) 0.089(19) 0.083(18) 0.009(15) 0.037(13) -0.015(13)
C38 0.090(19) 0.077(18) 0.055(14) 0.005(12) 0.019(13) 0.040(15)
C36A 0.046(14) 0.045(13) 0.076(18) 0.019(12) 0.021(12) 0.020(11)
C37A 0.057(16) 0.046(14) 0.10(2) 0.017(14) 0.025(15) -0.001(12)
C38A 0.041(12) 0.010(9) 0.088(17) 0.005(9) 0.022(11) -0.006(8)
C40 0.111(12) 0.098(9) 0.096(9) -0.013(7) 0.016(8) 0.018(8)
C41 0.089(10) 0.091(7) 0.054(11) 0.016(7) 0.028(10) 0.017(7)
C42 0.14(2) 0.084(11) 0.071(7) 0.011(7) 0.022(9) 0.029(13)
C43 0.130(19) 0.081(11) 0.083(8) 0.008(7) 0.026(10) 0.023(12)
C47 0.089(9) 0.112(12) 0.041(8) -0.001(10) 0.018(7) -0.012(8)
N1 0.039(4) 0.041(5) 0.054(5) 0.000(4) 0.025(4) -0.004(4)
N2 0.031(4) 0.036(5) 0.092(7) 0.005(5) 0.011(5) -0.008(4)
N3 0.050(5) 0.061(6) 0.069(6) 0.016(5) 0.026(5) 0.006(5)
N4 0.044(5) 0.043(5) 0.088(7) 0.012(5) 0.027(5) 0.017(4)
N5 0.036(4) 0.035(4) 0.065(6) 0.012(4) 0.015(4) 0.003(4)
N6 0.032(4) 0.023(4) 0.049(4) 0.006(3) 0.007(3) 0.002(3)
N7 0.029(4) 0.043(5) 0.065(6) -0.004(4) 0.009(4) 0.005(4)
N8 0.049(5) 0.037(5) 0.061(5) 0.015(4) 0.024(4) -0.015(4)
N9 0.031(4) 0.060(6) 0.050(5) 0.002(4) 0.013(3) -0.019(4)
N10 0.042(5) 0.053(5) 0.057(4) 0.003(3) 0.004(3) -0.020(4)
N11 0.043(5) 0.036(5) 0.059(5) 0.006(4) 0.008(4) -0.018(4)
N13 0.089(9) 0.114(18) 0.064(12) -0.015(13) 0.023(8) -0.016(10)
N14 0.097(10) 0.072(6) 0.064(8) 0.013(6) 0.031(7) 0.003(6)
N15 0.025(4) 0.056(6) 0.110(8) 0.031(6) 0.017(5) -0.004(4)
N16 0.119(11) 0.095(8) 0.107(11) 0.016(6) 0.016(8) 0.027(6)
N17 0.15(2) 0.096(10) 0.085(8) 0.001(7) 0.024(9) 0.034(12)
N19 0.145(18) 0.28(5) 0.060(14) 0.02(2) -0.001(13) -0.11(3)
O1 0.037(4) 0.039(4) 0.061(4) 0.005(3) 0.019(3) -0.003(3)
O2 0.029(3) 0.038(4) 0.058(4) 0.006(3) 0.017(3) -0.005(3)
O3 0.036(4) 0.025(3) 0.064(4) -0.007(3) 0.009(3) -0.004(3)
O4 0.028(3) 0.037(4) 0.090(6) 0.017(4) 0.014(3) 0.008(3)
O5 0.032(4) 0.053(5) 0.074(5) 0.017(4) 0.013(3) -0.010(3)
O6 0.060(5) 0.045(4) 0.050(4) 0.009(3) 0.010(4) 0.002(4)
O1W 0.058(5) 0.055(5) 0.078(5) 0.012(4) 0.004(4) -0.012(4)
O7 0.058(5) 0.055(5) 0.078(5) 0.012(4) 0.004(4) -0.012(4)
N21 0.099(8) 0.16(3) 0.080(5) -0.006(9) 0.009(5) -0.015(10)
C52 0.096(9) 0.12(3) 0.080(5) 0.005(7) 0.013(4) -0.024(12)
C53 0.122(11) 0.127(13) 0.085(6) -0.005(8) 0.017(7) -0.005(9)
C54 0.097(8) 0.116(13) 0.113(10) 0.006(9) 0.010(6) -0.006(8)
C2 0.040(6) 0.056(7) 0.099(10) -0.007(7) 0.027(6) -0.012(5)
C7 0.041(8) 0.047(9) 0.087(15) -0.004(8) 0.033(8) -0.019(7)
C8 0.055(7) 0.079(9) 0.071(8) 0.012(7) 0.030(6) -0.012(7)
C2A 0.040(6) 0.056(7) 0.099(10) -0.007(7) 0.027(6) -0.012(5)
C8A 0.055(7) 0.079(9) 0.071(8) 0.012(7) 0.030(6) -0.012(7)
C7A 0.025(10) 0.023(10) 0.024(11) 0.002(5) 0.007(5) -0.001(5)

loop_
_atom_type_symbol
_atom_type_description
_atom_type_scat_dispersion_real
_atom_type_scat_dispersion_imag
_atom_type_scat_source
C C 0.0033 0.0016 'International Tables Vol C Tables 4.2.6.8 and 6.1.1.4'
H H 0.0000 0.0000 'International Tables Vol C Tables 4.2.6.8 and 6.1.1.4'
N N 0.0061 0.0033 'International Tables Vol C Tables 4.2.6.8 and 6.1.1.4'
O O 0.0106 0.0060 'International Tables Vol C Tables 4.2.6.8 and 6.1.1.4'
Fe Fe 0.3463 0.8444 'International Tables Vol C Tables 4.2.6.8 and 6.1.1.4'
Ni Ni 0.3393 1.1124 'International Tables Vol C Tables 4.2.6.8 and 6.1.1.4'
Gd Gd -0.1653 3.9035 'International Tables Vol C Tables 4.2.6.8 and 6.1.1.4'

loop_
_geom_angle_atom_site_label_1
_geom_angle_atom_site_label_2
_geom_angle_atom_site_label_3
_geom_angle
_geom_angle_site_symmetry_1
_geom_angle_site_symmetry_3
_geom_angle_publ_flag
N5 Gd1 Ni1 104.57(19) 5_586 . ?
N5 Gd1 O3 69.8(3) 5_586 . ?
N5 Gd1 O4 138.5(3) 5_586 . ?
O1 Gd1 Ni1 34.98(16) . . ?
O1 Gd1 N5 131.7(3) . 5_586 ?
O1 Gd1 O3 122.8(2) . . ?
O1 Gd1 O4 63.1(2) . . ?
O1 Gd1 O5 143.8(2) . . ?
O1 Gd1 O6 83.0(3) . . ?
O1 Gd1 O1W 85.3(3) . . ?
O1 Gd1 O7 85.3(3) . . ?
O2 Gd1 Ni1 34.73(16) . . ?
O2 Gd1 N5 82.6(2) . 5_586 ?
O2 Gd1 O1 68.7(2) . . ?
O2 Gd1 O3 62.8(2) . . ?
O2 Gd1 O4 130.8(2) . . ?
O2 Gd1 O5 145.2(2) . . ?
O2 Gd1 O6 113.2(3) . . ?
O2 Gd1 O1W 94.3(3) . . ?
O2 Gd1 O7 94.3(3) . . ?
O3 Gd1 Ni1 95.72(14) . . ?
O4 Gd1 Ni1 98.06(15) . . ?
O4 Gd1 O3 142.0(2) . . ?
O5 Gd1 Ni1 176.68(19) . . ?
O5 Gd1 N5 78.1(3) . 5_586 ?
O5 Gd1 O3 83.4(2) . . ?
O5 Gd1 O4 80.9(2) . . ?
O5 Gd1 O1W 80.7(3) . . ?
O5 Gd1 O7 80.7(3) . . ?
O6 Gd1 Ni1 93.97(19) . . ?
O6 Gd1 N5 73.5(3) . 5_586 ?
O6 Gd1 O3 143.3(2) . . ?
O6 Gd1 O4 70.6(3) . . ?
O6 Gd1 O5 88.6(3) . . ?
O6 Gd1 O1W 143.4(3) . . ?
O6 Gd1 O7 143.4(3) . . ?
O1W Gd1 Ni1 96.0(2) . . ?
O1W Gd1 N5 136.5(3) . 5_586 ?
O1W Gd1 O3 70.3(3) . . ?
O1W Gd1 O4 73.1(3) . . ?
O7 Gd1 Ni1 96.0(2) . . ?
O7 Gd1 N5 136.5(3) . 5_586 ?
O7 Gd1 O3 70.3(3) . . ?
O7 Gd1 O4 73.1(3) . . ?
N1 Ni1 Gd1 82.2(2) . . ?
N1 Ni1 N10 177.1(3) . . ?
N8 Ni1 Gd1 130.7(3) . . ?
N8 Ni1 N1 87.0(3) . . ?
N8 Ni1 N9 99.3(3) . . ?
N8 Ni1 N10 90.9(3) . . ?
N8 Ni1 O1 91.4(3) . . ?
N8 Ni1 O2 170.0(3) . . ?
N9 Ni1 Gd1 128.7(2) . . ?
N9 Ni1 N1 91.0(3) . . ?
N9 Ni1 N10 87.3(4) . . ?
N10 Ni1 Gd1 100.8(2) . . ?
O1 Ni1 Gd1 40.56(19) . . ?
O1 Ni1 N1 88.0(3) . . ?
O1 Ni1 N9 169.2(3) . . ?
O1 Ni1 N10 94.1(3) . . ?
O1 Ni1 O2 78.7(3) . . ?
O2 Ni1 Gd1 39.33(18) . . ?
O2 Ni1 N1 91.5(3) . . ?
O2 Ni1 N9 90.6(3) . . ?
O2 Ni1 N10 91.0(3) . . ?
C21 Fe1 N6 91.8(3) . . ?
C22 Fe1 C21 90.2(4) . . ?
C22 Fe1 C26 173.4(4) . . ?
C22 Fe1 C27 87.1(4) . . ?
C22 Fe1 N6 94.1(4) . . ?
C26 Fe1 C21 86.6(4) . . ?
C26 Fe1 N6 91.7(4) . . ?
C27 Fe1 C21 176.9(4) . . ?
C27 Fe1 C26 95.9(4) . . ?
C27 Fe1 N6 89.9(3) . . ?
C29 Fe1 C21 91.3(4) . . ?
C29 Fe1 C22 89.4(4) . . ?
C29 Fe1 C26 84.9(4) . . ?
C29 Fe1 C27 87.1(4) . . ?
C29 Fe1 N6 175.3(4) . . ?
C9 Fe2 C9 175.3(7) 2 . ?
C9 Fe2 C31 87.1(7) 2 . ?
C9 Fe2 C31 91.0(7) . . ?
C9 Fe2 C31 91.0(7) 2 2 ?
C9 Fe2 C31 87.1(7) . 2 ?
C9 Fe2 C41 91.4(8) . . ?
C9 Fe2 C41 84.4(8) . 2 ?
C9 Fe2 C41 84.4(8) 2 . ?
C9 Fe2 C41 91.4(8) 2 2 ?
C9 Fe2 C47 99.3(8) . . ?
C9 Fe2 C47 82.8(8) 2 . ?
C9 Fe2 C47 99.3(8) 2 2 ?
C9 Fe2 C47 82.8(8) . 2 ?
C9 Fe2 N14 87.0(6) . 2 ?
C9 Fe2 N14 97.1(6) . . ?
C9 Fe2 N14 97.1(7) 2 2 ?
C9 Fe2 N14 87.0(6) 2 . ?
C31 Fe2 C31 131.1(16) . 2 ?
C41 Fe2 C31 91.2(13) . . ?
C41 Fe2 C31 91.2(13) 2 2 ?
C41 Fe2 C31 40.1(11) . 2 ?
C41 Fe2 C31 40.1(11) 2 . ?
C41 Fe2 C41 51.9(18) 2 . ?
C41 Fe2 C47 142.1(14) 2 . ?
C41 Fe2 C47 90.2(14) 2 2 ?
C41 Fe2 C47 90.2(14) . . ?
C41 Fe2 C47 142.1(14) . 2 ?
C41 Fe2 N14 124.6(11) 2 . ?
C41 Fe2 N14 124.6(11) . 2 ?
C41 Fe2 N14 170.6(10) . . ?
C41 Fe2 N14 170.6(10) 2 2 ?
C47 Fe2 C31 169.6(10) . . ?
C47 Fe2 C31 51.8(13) . 2 ?
C47 Fe2 C31 169.6(10) 2 2 ?
C47 Fe2 C31 51.8(13) 2 . ?
C47 Fe2 C47 128(2) . 2 ?
N14 Fe2 C31 144.2(11) . 2 ?
N14 Fe2 C31 144.2(11) 2 . ?
N14 Fe2 C31 84.5(10) . . ?
N14 Fe2 C31 84.5(10) 2 2 ?
N14 Fe2 C47 36.2(11) . 2 ?
N14 Fe2 C47 36.2(11) 2 . ?
N14 Fe2 C47 92.6(13) . . ?
N14 Fe2 C47 92.6(13) 2 2 ?
N14 Fe2 N14 60.4(13) 2 . ?
C5 C1 H1 120.8 . . ?
C17 C1 H1 120.8 . . ?
C17 C1 C5 118.3(11) . . ?
C11 C3 H3 119.7 . . ?
C11 C3 C13 120.6(11) . . ?
C13 C3 H3 119.7 . . ?
H4A C4 H4B 109.5 . . ?
H4A C4 H4C 109.5 . . ?
H4B C4 H4C 109.5 . . ?
O3 C4 H4A 109.5 . . ?
O3 C4 H4B 109.5 . . ?
O3 C4 H4C 109.5 . . ?
C1 C5 H5 120.7 . . ?
C15 C5 C1 118.6(10) . . ?
C15 C5 H5 120.7 . . ?
C10 C6 H6 125.1 . . ?
C10 C6 N6 109.8(10) . . ?
N6 C6 H6 125.1 . . ?
N10 C9 Fe2 174.9(10) . . ?
C6 C10 H10 127.2 . . ?
N7 C10 C6 105.7(10) . . ?
N7 C10 H10 127.2 . . ?
C3 C11 H11 119.0 . . ?
C3 C11 C20 121.9(11) . . ?
C20 C11 H11 119.0 . . ?
C20 C12 H12 116.0 . . ?
N9 C12 H12 116.0 . . ?
N9 C12 C20 128.1(9) . . ?
C3 C13 H13 121.7 . . ?
C14 C13 C3 116.6(10) . . ?
C14 C13 H13 121.7 . . ?
C13 C14 C18 123.7(9) . . ?
O3 C14 C13 123.7(9) . . ?
O3 C14 C18 112.5(8) . . ?
C5 C15 C19 123.8(10) . . ?
C5 C15 O4 125.3(9) . . ?
O4 C15 C19 110.8(9) . . ?
C24 C16 H16 114.9 . . ?
N8 C16 H16 114.9 . . ?
N8 C16 C24 130.3(9) . . ?
C1 C17 H17 118.0 . . ?
C1 C17 C24 124.1(11) . . ?
C24 C17 H17 118.0 . . ?
C20 C18 C14 115.3(9) . . ?
O2 C18 C14 117.4(8) . . ?
O2 C18 C20 127.2(9) . . ?
C24 C19 C15 116.8(9) . . ?
O1 C19 C15 119.1(8) . . ?
O1 C19 C24 124.1(9) . . ?
C11 C20 C12 116.7(10) . . ?
C11 C20 C18 121.6(10) . . ?
C18 C20 C12 121.5(9) . . ?
N3 C21 Fe1 178.7(9) . . ?
N2 C22 Fe1 179.5(11) . . ?
N6 C23 H23 124.1 . . ?
N7 C23 H23 124.1 . . ?
N7 C23 N6 111.9(9) . . ?
C17 C24 C16 118.9(10) . . ?
C17 C24 C19 118.3(10) . . ?
C19 C24 C16 122.8(9) . . ?
N15 C25 H25 116.3 . . ?
O5 C25 H25 116.3 . . ?
O5 C25 N15 127.3(12) . . ?
N1 C26 Fe1 173.0(8) . . ?
N5 C27 Fe1 174.8(9) . . ?
N4 C29 Fe1 177.6(9) . . ?
N14 C30 H30 122.5 . . ?
N14 C30 N17 115(2) . . ?
N17 C30 H30 122.5 . . ?
N13 C31 Fe2 176(2) . . ?
H32A C32 H32B 109.5 . . ?
H32A C32 H32C 109.5 . . ?
H32B C32 H32C 109.5 . . ?
N7 C32 H32A 109.5 . . ?
N7 C32 H32B 109.5 . . ?
N7 C32 H32C 109.5 . . ?
H33A C33 H33B 109.5 . . ?
H33A C33 H33C 109.5 . . ?
H33B C33 H33C 109.5 . . ?
N15 C33 H33A 109.5 . . ?
N15 C33 H33B 109.5 . . ?
N15 C33 H33C 109.5 . . ?
H34A C34 H34B 109.5 . . ?
H34A C34 H34C 109.5 . . ?
H34B C34 H34C 109.5 . . ?
N15 C34 H34A 109.5 . . ?
N15 C34 H34B 109.5 . . ?
N15 C34 H34C 109.5 . . ?
H35A C35 H35B 109.5 . . ?
H35A C35 H35C 109.5 . . ?
H35B C35 H35C 109.5 . . ?
O4 C35 H35A 109.5 . . ?
O4 C35 H35B 109.5 . . ?
O4 C35 H35C 109.5 . . ?
N11 C36 H36 119.1 . . ?
O6 C36 H36 119.1 . . ?
O6 C36 N11 121.8(15) . . ?
H37A C37 H37B 109.5 . . ?
H37A C37 H37C 109.5 . . ?
H37B C37 H37C 109.5 . . ?
N11 C37 H37A 109.5 . . ?
N11 C37 H37B 109.5 . . ?
N11 C37 H37C 109.5 . . ?
H38A C38 H38B 109.5 . . ?
H38A C38 H38C 109.5 . . ?
H38B C38 H38C 109.5 . . ?
N11 C38 H38A 109.5 . . ?
N11 C38 H38B 109.5 . . ?
N11 C38 H38C 109.5 . . ?
N11 C36A H36A 119.0 . . ?
N11 C36A O6 122.0(19) . . ?
O6 C36A H36A 119.0 . . ?
H37D C37A H37E 109.5 . . ?
H37D C37A H37F 109.5 . . ?
H37E C37A H37F 109.5 . . ?
N11 C37A H37D 109.5 . . ?
N11 C37A H37E 109.5 . . ?
N11 C37A H37F 109.5 . . ?
H38D C38A H38E 109.5 . . ?
H38D C38A H38F 109.5 . . ?
H38E C38A H38F 109.5 . . ?
N11 C38A H38D 109.5 . . ?
N11 C38A H38E 109.5 . . ?
N11 C38A H38F 109.5 . . ?
H40A C40 H40B 109.5 . . ?
H40A C40 H40C 109.5 . . ?
H40B C40 H40C 109.5 . . ?
N17 C40 H40A 109.5 . . ?
N17 C40 H40B 109.5 . . ?
N17 C40 H40C 109.5 . . ?
N16 C41 Fe2 176(3) . . ?
C43 C42 H42 121.6 . . ?
C43 C42 N14 117(3) . . ?
N14 C42 H42 121.6 . . ?
C42 C43 H43 128.3 . . ?
C42 C43 N17 103(2) . . ?
N17 C43 H43 128.3 . . ?
N19 C47 Fe2 177(4) . . ?
C26 N1 Ni1 154.9(7) . . ?
C27 N5 Gd1 164.7(7) . 5_586 ?
C6 N6 Fe1 127.4(7) . . ?
C23 N6 Fe1 127.7(7) . . ?
C23 N6 C6 104.6(8) . . ?
C10 N7 C32 125.4(10) . . ?
C23 N7 C10 107.8(8) . . ?
C23 N7 C32 126.8(10) . . ?
C16 N8 Ni1 123.5(7) . . ?
C16 N8 C8 116.4(9) . . ?
C16 N8 C8A 116.4(9) . . ?
C8 N8 Ni1 120.0(8) . . ?
C8A N8 Ni1 120.0(8) . . ?
C12 N9 Ni1 124.5(7) . . ?
C12 N9 C2 114.6(9) . . ?
C12 N9 C2A 114.6(9) . . ?
C2 N9 Ni1 120.6(7) . . ?
C2A N9 Ni1 120.6(7) . . ?
C9 N10 Ni1 157.3(9) . . ?
C36 N11 C37 120.7(15) . . ?
C36 N11 C38 121.0(15) . . ?
C37 N11 C38 118.3(16) . . ?
C36A N11 C37A 119.6(17) . . ?
C36A N11 C38A 127.7(16) . . ?
C38A N11 C37A 112.8(16) . . ?
C30 N14 Fe2 131.0(16) . . ?
C30 N14 C42 99(2) . . ?
C42 N14 Fe2 130.0(17) . . ?
C25 N15 C33 124.6(11) . . ?
C25 N15 C34 119.1(11) . . ?
C34 N15 C33 116.2(10) . . ?
C30 N17 C40 127.1(16) . . ?
C30 N17 C43 106(2) . . ?
C43 N17 C40 126.1(16) . . ?
Ni1 O1 Gd1 104.5(3) . . ?
C19 O1 Gd1 123.7(6) . . ?
C19 O1 Ni1 126.4(6) . . ?
Ni1 O2 Gd1 105.9(3) . . ?
C18 O2 Gd1 129.2(6) . . ?
C18 O2 Ni1 124.2(6) . . ?
C4 O3 Gd1 124.6(6) . . ?
C14 O3 Gd1 116.0(5) . . ?
C14 O3 C4 118.7(8) . . ?
C15 O4 Gd1 115.7(5) . . ?
C15 O4 C35 117.3(9) . . ?
C35 O4 Gd1 125.1(7) . . ?
C25 O5 Gd1 143.6(8) . . ?
C36 O6 Gd1 136.7(10) . . ?
C36A O6 Gd1 131.5(13) . . ?
C52 O7 Gd1 137.0(19) . . ?
C52 N21 C53 121(3) . . ?
C52 N21 C54 131(3) . . ?
C54 N21 C53 104(3) . . ?
O7 C52 N21 125(4) . . ?
O7 C52 H52 117.7 . . ?
N21 C52 H52 117.7 . . ?
N21 C53 H53A 109.5 . . ?
N21 C53 H53B 109.5 . . ?
N21 C53 H53C 109.5 . . ?
H53A C53 H53B 109.5 . . ?
H53A C53 H53C 109.5 . . ?
H53B C53 H53C 109.5 . . ?
N21 C54 H54A 109.5 . . ?
N21 C54 H54B 109.5 . . ?
N21 C54 H54C 109.5 . . ?
H54A C54 H54B 109.5 . . ?
H54A C54 H54C 109.5 . . ?
H54B C54 H54C 109.5 . . ?
N9 C2 H2A 108.7 . . ?
N9 C2 H2B 108.7 . . ?
N9 C2 C7 114.1(10) . . ?
H2A C2 H2B 107.6 . . ?
C7 C2 H2A 108.7 . . ?
C7 C2 H2B 108.7 . . ?
C2 C7 H7A 106.1 . . ?
C2 C7 H7B 106.1 . . ?
H7A C7 H7B 106.3 . . ?
C8 C7 C2 124.8(15) . . ?
C8 C7 H7A 106.1 . . ?
C8 C7 H7B 106.1 . . ?
N8 C8 H8A 109.8 . . ?
N8 C8 H8B 109.8 . . ?
C7 C8 N8 109.6(10) . . ?
C7 C8 H8A 109.8 . . ?
C7 C8 H8B 109.8 . . ?
H8A C8 H8B 108.2 . . ?
N9 C2A H2AA 108.6 . . ?
N9 C2A H2AB 108.6 . . ?
H2AA C2A H2AB 107.6 . . ?
C7A C2A N9 114.5(15) . . ?
C7A C2A H2AA 108.6 . . ?
C7A C2A H2AB 108.6 . . ?
N8 C8A H8AA 107.3 . . ?
N8 C8A H8AB 107.3 . . ?
H8AA C8A H8AB 106.9 . . ?
C7A C8A N8 120.2(15) . . ?
C7A C8A H8AA 107.3 . . ?
C7A C8A H8AB 107.3 . . ?
C2A C7A C8A 128(2) . . ?
C2A C7A H7AA 105.3 . . ?
C2A C7A H7AB 105.3 . . ?
C8A C7A H7AA 105.3 . . ?
C8A C7A H7AB 105.3 . . ?
H7AA C7A H7AB 106.0 . . ?

loop_
_geom_bond_atom_site_label_1
_geom_bond_atom_site_label_2
_geom_bond_distance
_geom_bond_site_symmetry_2
_geom_bond_publ_flag
Gd1 Ni1 3.4433(13) . ?
Gd1 N5 2.463(8) 5_586 ?
Gd1 O1 2.312(6) . ?
Gd1 O2 2.269(6) . ?
Gd1 O3 2.612(6) . ?
Gd1 O4 2.571(6) . ?
Gd1 O5 2.334(7) . ?
Gd1 O6 2.329(8) . ?
Gd1 O1W 2.360(8) . ?
Gd1 O7 2.360(8) . ?
Ni1 N1 2.111(9) . ?
Ni1 N8 2.023(8) . ?
Ni1 N9 2.054(9) . ?
Ni1 N10 2.111(9) . ?
Ni1 O1 2.039(7) . ?
Ni1 O2 2.040(6) . ?
Fe1 C21 1.958(10) . ?
Fe1 C22 1.935(12) . ?
Fe1 C26 1.946(11) . ?
Fe1 C27 1.946(10) . ?
Fe1 C29 1.922(10) . ?
Fe1 N6 1.967(7) . ?
Fe2 C9 1.935(12) 2 ?
Fe2 C9 1.935(12) . ?
Fe2 C31 1.951(17) 2 ?
Fe2 C31 1.951(17) . ?
Fe2 C41 1.939(17) . ?
Fe2 C41 1.939(17) 2 ?
Fe2 C47 1.949(17) . ?
Fe2 C47 1.949(17) 2 ?
Fe2 N14 1.95(2) . ?
Fe2 N14 1.95(2) 2 ?
C1 H1 0.9500 . ?
C1 C5 1.393(17) . ?
C1 C17 1.379(17) . ?
C3 H3 0.9500 . ?
C3 C11 1.345(16) . ?
C3 C13 1.406(16) . ?
C4 H4A 0.9800 . ?
C4 H4B 0.9800 . ?
C4 H4C 0.9800 . ?
C4 O3 1.427(12) . ?
C5 H5 0.9500 . ?
C5 C15 1.372(16) . ?
C6 H6 0.9500 . ?
C6 C10 1.362(14) . ?
C6 N6 1.370(13) . ?
C9 N10 1.136(14) . ?
C10 H10 0.9500 . ?
C10 N7 1.361(14) . ?
C11 H11 0.9500 . ?
C11 C20 1.365(14) . ?
C12 H12 0.9500 . ?
C12 C20 1.503(15) . ?
C12 N9 1.267(13) . ?
C13 H13 0.9500 . ?
C13 C14 1.384(15) . ?
C14 C18 1.421(13) . ?
C14 O3 1.383(12) . ?
C15 C19 1.418(13) . ?
C15 O4 1.401(12) . ?
C16 H16 0.9500 . ?
C16 C24 1.468(15) . ?
C16 N8 1.244(13) . ?
C17 H17 0.9500 . ?
C17 C24 1.388(16) . ?
C18 C20 1.389(14) . ?
C18 O2 1.317(11) . ?
C19 C24 1.408(13) . ?
C19 O1 1.320(11) . ?
C21 N3 1.140(13) . ?
C22 N2 1.170(14) . ?
C23 H23 0.9500 . ?
C23 N6 1.329(11) . ?
C23 N7 1.322(12) . ?
C25 H25 0.9500 . ?
C25 N15 1.278(13) . ?
C25 O5 1.197(13) . ?
C26 N1 1.138(12) . ?
C27 N5 1.169(12) . ?
C29 N4 1.164(13) . ?
C30 H30 0.9500 . ?
C30 N14 1.357(10) . ?
C30 N17 1.365(10) . ?
C31 N13 1.17(2) . ?
C32 H32A 0.9800 . ?
C32 H32B 0.9800 . ?
C32 H32C 0.9800 . ?
C32 N7 1.445(12) . ?
C33 H33A 0.9800 . ?
C33 H33B 0.9800 . ?
C33 H33C 0.9800 . ?
C33 N15 1.479(14) . ?
C34 H34A 0.9800 . ?
C34 H34B 0.9800 . ?
C34 H34C 0.9800 . ?
C34 N15 1.444(17) . ?
C35 H35A 0.9800 . ?
C35 H35B 0.9800 . ?
C35 H35C 0.9800 . ?
C35 O4 1.427(12) . ?
C36 H36 0.9500 . ?
C36 N11 1.34(2) . ?
C36 O6 1.23(2) . ?
C37 H37A 0.9800 . ?
C37 H37B 0.9800 . ?
C37 H37C 0.9800 . ?
C37 N11 1.41(2) . ?
C38 H38A 0.9800 . ?
C38 H38B 0.9800 . ?
C38 H38C 0.9800 . ?
C38 N11 1.43(2) . ?
C36A H36A 0.9500 . ?
C36A N11 1.25(3) . ?
C36A O6 1.32(2) . ?
C37A H37D 0.9800 . ?
C37A H37E 0.9800 . ?
C37A H37F 0.9800 . ?
C37A N11 1.53(3) . ?
C38A H38D 0.9800 . ?
C38A H38E 0.9800 . ?
C38A H38F 0.9800 . ?
C38A N11 1.44(2) . ?
C40 H40A 0.9800 . ?
C40 H40B 0.9800 . ?
C40 H40C 0.9800 . ?
C40 N17 1.388(15) . ?
C41 N16 1.14(2) . ?
C42 H42 0.9500 . ?
C42 C43 1.360(10) . ?
C42 N14 1.361(10) . ?
C43 H43 0.9500 . ?
C43 N17 1.373(10) . ?
C47 N19 1.14(2) . ?
N8 C8 1.482(13) . ?
N8 C8A 1.482(13) . ?
N9 C2 1.487(12) . ?
N9 C2A 1.487(12) . ?
O7 C52 1.18(3) . ?
N21 C52 1.25(4) . ?
N21 C53 1.53(4) . ?
N21 C54 1.50(4) . ?
C52 H52 0.9500 . ?
C53 H53A 0.9800 . ?
C53 H53B 0.9800 . ?
C53 H53C 0.9800 . ?
C54 H54A 0.9800 . ?
C54 H54B 0.9800 . ?
C54 H54C 0.9800 . ?
C2 H2A 0.9900 . ?
C2 H2B 0.9900 . ?
C2 C7 1.491(19) . ?
C7 H7A 0.9900 . ?
C7 H7B 0.9900 . ?
C7 C8 1.47(2) . ?
C8 H8A 0.9900 . ?
C8 H8B 0.9900 . ?
C2A H2AA 0.9900 . ?
C2A H2AB 0.9900 . ?
C2A C7A 1.44(3) . ?
C8A H8AA 0.9900 . ?
C8A H8AB 0.9900 . ?
C8A C7A 1.47(3) . ?
C7A H7AA 0.9900 . ?
C7A H7AB 0.9900 . ?
